data_2240458
loop_
_publ_author_name
'Camargo, Leandro R. S.'
'Zukerman-Schpector, Julio'
'Deobald, Anna M.'
'Braga, Antonio L.'
'Tiekink, Edward R. T.'

_publ_section_title
;
 Crystal structure of
 1-{1-[2-(phenylselanyl)phenyl]-1<i>H</i>-1,2,3-triazol-4-yl}cyclohexan-1-ol
;
_journal_issue 3
_journal_name_full 'Acta Crystallographica Section E'
_journal_page_first o200
_journal_page_last o201
_journal_paper_doi 10.1107/S2056989015003242
_journal_volume 71
_journal_year 2015
_chemical_formula_iupac 'C20 H21 N3 O Se'
_chemical_formula_moiety 'C20 H21 N3 O Se'
_chemical_formula_sum 'C20 H21 N3 O Se'
_chemical_formula_weight 398.36
_chemical_name_systematic
;
1-{1-[2-(Phenylselanyl)phenyl]-1<i>H</i>-1,2,3-triazol-4-yl}cyclohexan-1-ol
;
_space_group_crystal_system triclinic
_space_group_IT_number 2
_space_group_name_Hall '-P 1'
_space_group_name_H-M_alt 'P -1'
_symmetry_space_group_name_Hall '-P 1'
_symmetry_space_group_name_H-M 'P -1'
_atom_sites_solution_hydrogens geom
_audit_creation_method SHELXL-2014/7
_cell_angle_alpha 112.432(4)
_cell_angle_beta 92.889(3)
_cell_angle_gamma 104.059(3)
_cell_formula_units_Z 4
_cell_length_a 10.7480(4)
_cell_length_b 13.7497(6)
_cell_length_c 13.8849(5)
_cell_measurement_reflns_used 19807
_cell_measurement_temperature 100(2)
_cell_measurement_theta_max 74.3257
_cell_measurement_theta_min 3.4856
_cell_volume 1816.28(14)
_computing_cell_refinement
;
CrysAlis PRO (Agilent, 2011)
;
_computing_data_collection
;
CrysAlis PRO (Agilent, 2011)
;
_computing_data_reduction
;
CrysAlis PRO (Agilent, 2011)
;
_computing_molecular_graphics
;
ORTEP-3 for Windows (Farrugia, 2012), <i>QMOL</i> (Gans & Shalloway,
2001) and
DIAMOND (Brandenburg, 2006)
;
_computing_publication_material
;
<i>MarvinSketch</i> (ChemAxon, 2010) and publCIF (Westrip, 2010)
;
_computing_structure_refinement
;
SHELXL2014 (Sheldrick, 2015)
;
_computing_structure_solution
;
SIR2014 (Burla <i>et al.</i>,  2015)
;
_diffrn_ambient_temperature 100(2)
_diffrn_measured_fraction_theta_full 1.000
_diffrn_measured_fraction_theta_max 0.981
_diffrn_measurement_device_type 'Agilent SuperNova CCD'
_diffrn_measurement_method '\w scans'
_diffrn_radiation_type CuK\a
_diffrn_radiation_wavelength 1.54184
_diffrn_reflns_av_R_equivalents 0.0872
_diffrn_reflns_limit_h_max 13
_diffrn_reflns_limit_h_min -13
_diffrn_reflns_limit_k_max 17
_diffrn_reflns_limit_k_min -17
_diffrn_reflns_limit_l_max 16
_diffrn_reflns_limit_l_min -17
_diffrn_reflns_number 26101
_diffrn_reflns_theta_full 67.684
_diffrn_reflns_theta_max 74.496
_diffrn_reflns_theta_min 3.488
_exptl_absorpt_coefficient_mu 2.893
_exptl_absorpt_correction_T_max 1.00000
_exptl_absorpt_correction_T_min 0.88433
_exptl_absorpt_correction_type multi-scan
_exptl_absorpt_process_details
;
(CrysAlis PRO; Agilent, 2011)
;
_exptl_crystal_colour colourless
_exptl_crystal_density_diffrn 1.457
_exptl_crystal_description prism
_exptl_crystal_F_000 816
_exptl_crystal_size_max 0.200
_exptl_crystal_size_mid 0.100
_exptl_crystal_size_min 0.050
_refine_diff_density_max 1.064
_refine_diff_density_min -1.110
_refine_ls_extinction_method none
_refine_ls_goodness_of_fit_ref 1.076
_refine_ls_hydrogen_treatment constr
_refine_ls_matrix_type full
_refine_ls_number_parameters 453
_refine_ls_number_reflns 7291
_refine_ls_number_restraints 0
_refine_ls_restrained_S_all 1.076
_refine_ls_R_factor_all 0.0405
_refine_ls_R_factor_gt 0.0390
_refine_ls_shift/su_max 0.000
_refine_ls_shift/su_mean 0.000
_refine_ls_structure_factor_coef Fsqd
_refine_ls_weighting_details 'w=1/[\s^2^(Fo^2^)+(0.0551P)^2^+1.3888P] where P=(Fo^2^+2Fc^2^)/3'
_refine_ls_weighting_scheme calc
_refine_ls_wR_factor_gt 0.1046
_refine_ls_wR_factor_ref 0.1065
_reflns_number_gt 7014
_reflns_number_total 7291
_reflns_threshold_expression I>2\s(I)
_cod_data_source_file hg5431sup1.cif
_cod_data_source_block I
_cod_original_cell_volume 1816.28(13)
_cod_database_code 2240458
_cod_database_fobs_code 2240458
_shelx_space_group_comment
;
The symmetry employed for this shelxl refinement is uniquely defined
by the following loop, which should always be used as a source of
symmetry information in preference to the above space-group names.
They are only intended as comments.
;
_shelx_estimated_absorpt_t_min 0.595
_shelx_estimated_absorpt_t_max 0.869

loop_
_space_group_symop_operation_xyz
'x, y, z'
'-x, -y, -z'

loop_
_atom_site_type_symbol
_atom_site_label
_atom_site_fract_x
_atom_site_fract_y
_atom_site_fract_z
_atom_site_U_iso_or_equiv
_atom_site_adp_type
_atom_site_calc_flag
_atom_site_occupancy
Se Se1 0.79205(2) 0.69748(2) 0.10496(2) 0.01986(9) Uani d 1
O O1 0.42441(13) 0.72340(12) 0.48557(12) 0.0183(3) Uani d 1
H H1O 0.3939 0.7718 0.4792 0.027 Uiso calc 1
N N1 0.64154(16) 0.81972(13) 0.27686(13) 0.0133(3) Uani d 1
N N2 0.75895(16) 0.82424(14) 0.32115(14) 0.0161(4) Uani d 1
N N3 0.74173(17) 0.80356(15) 0.40452(14) 0.0155(3) Uani d 1
C C1 0.56313(18) 0.76209(16) 0.50571(15) 0.0133(4) Uani d 1
C C2 0.6108(2) 0.86650(17) 0.60809(16) 0.0177(4) Uani d 1
H H2A 0.7062 0.8956 0.6162 0.021 Uiso calc 1
H H2B 0.5715 0.9228 0.6030 0.021 Uiso calc 1
C C3 0.5763(2) 0.84618(18) 0.70586(17) 0.0205(4) Uani d 1
H H3A 0.6154 0.9142 0.7700 0.025 Uiso calc 1
H H3B 0.4808 0.8272 0.7028 0.025 Uiso calc 1
C C4 0.6255(2) 0.75324(18) 0.71257(18) 0.0228(5) Uani d 1
H H4A 0.5977 0.7390 0.7740 0.027 Uiso calc 1
H H4B 0.7217 0.7753 0.7229 0.027 Uiso calc 1
C C5 0.5723(2) 0.64827(18) 0.61151(17) 0.0207(4) Uani d 1
H H5A 0.6074 0.5897 0.6163 0.025 Uiso calc 1
H H5B 0.4764 0.6231 0.6040 0.025 Uiso calc 1
C C6 0.6101(2) 0.66891(16) 0.51505(16) 0.0163(4) Uani d 1
H H6A 0.5722 0.6009 0.4506 0.020 Uiso calc 1
H H6B 0.7058 0.6876 0.5199 0.020 Uiso calc 1
C C7 0.61347(19) 0.78607(15) 0.41545(15) 0.0131(4) Uani d 1
C C8 0.54837(18) 0.79664(15) 0.33409(15) 0.0131(4) Uani d 1
H H8 0.4583 0.7895 0.3207 0.016 Uiso calc 1
C C9 0.62903(18) 0.84138(16) 0.18508(16) 0.0135(4) Uani d 1
C C10 0.69676(19) 0.79898(16) 0.10285(16) 0.0143(4) Uani d 1
C C11 0.6872(2) 0.82657(17) 0.01671(17) 0.0178(4) Uani d 1
H H11 0.7361 0.8019 -0.0382 0.021 Uiso calc 1
C C12 0.6071(2) 0.88957(17) 0.01020(17) 0.0189(4) Uani d 1
H H12 0.6005 0.9071 -0.0494 0.023 Uiso calc 1
C C13 0.5359(2) 0.92755(17) 0.09105(17) 0.0190(4) Uani d 1
H H13 0.4792 0.9692 0.0856 0.023 Uiso calc 1
C C14 0.5482(2) 0.90447(16) 0.17880(16) 0.0169(4) Uani d 1
H H14 0.5016 0.9316 0.2347 0.020 Uiso calc 1
C C15 0.7598(2) 0.61407(16) -0.04505(17) 0.0164(4) Uani d 1
C C16 0.8578(2) 0.62498(18) -0.10508(18) 0.0215(4) Uani d 1
H H16 0.9411 0.6749 -0.0721 0.026 Uiso calc 1
C C17 0.8337(3) 0.5628(2) -0.2132(2) 0.0277(5) Uani d 1
H H17 0.9011 0.5702 -0.2538 0.033 Uiso calc 1
C C18 0.7131(3) 0.49049(19) -0.26226(19) 0.0286(5) Uani d 1
H H18 0.6973 0.4479 -0.3363 0.034 Uiso calc 1
C C19 0.6151(2) 0.48054(18) -0.2025(2) 0.0290(6) Uani d 1
H H19 0.5314 0.4317 -0.2360 0.035 Uiso calc 1
C C20 0.6382(2) 0.54102(18) -0.09454(19) 0.0230(5) Uani d 1
H H20 0.5708 0.5327 -0.0541 0.028 Uiso calc 1
Se Se2 0.23728(2) 0.68144(2) 0.10894(2) 0.01583(8) Uani d 1
O O2 -0.02727(14) 0.86348(14) 0.56157(12) 0.0220(3) Uani d 1
H H2O -0.0859 0.8335 0.5085 0.033 Uiso calc 1
N N4 0.15650(16) 0.85609(13) 0.29668(13) 0.0135(3) Uani d 1
N N5 0.26503(16) 0.83739(15) 0.33016(14) 0.0169(4) Uani d 1
N N6 0.24879(17) 0.82511(15) 0.41776(15) 0.0172(4) Uani d 1
C C21 0.08158(19) 0.82042(17) 0.53679(16) 0.0155(4) Uani d 1
C C22 0.1860(2) 0.88455(17) 0.63518(16) 0.0171(4) Uani d 1
H H22A 0.2685 0.8672 0.6183 0.021 Uiso calc 1
H H22B 0.2007 0.9641 0.6550 0.021 Uiso calc 1
C C23 0.1488(2) 0.85807(18) 0.72899(17) 0.0204(4) Uani d 1
H H23A 0.2214 0.8980 0.7889 0.025 Uiso calc 1
H H23B 0.0720 0.8833 0.7514 0.025 Uiso calc 1
C C24 0.1178(2) 0.7356(2) 0.70098(19) 0.0267(5) Uani d 1
H H24A 0.0915 0.7205 0.7624 0.032 Uiso calc 1
H H24B 0.1963 0.7111 0.6835 0.032 Uiso calc 1
C C25 0.0081(3) 0.6720(2) 0.60657(18) 0.0300(6) Uani d 1
H H25A -0.0093 0.5923 0.5876 0.036 Uiso calc 1
H H25B -0.0722 0.6926 0.6259 0.036 Uiso calc 1
C C26 0.0444(2) 0.69690(18) 0.51152(17) 0.0233(5) Uani d 1
H H26A -0.0301 0.6583 0.4531 0.028 Uiso calc 1
H H26B 0.1184 0.6682 0.4873 0.028 Uiso calc 1
C C27 0.13023(19) 0.83756(16) 0.44306(15) 0.0142(4) Uani d 1
C C28 0.07058(19) 0.85768(16) 0.36567(15) 0.0146(4) Uani d 1
H H28 -0.0123 0.8700 0.3612 0.017 Uiso calc 1
C C29 0.14779(18) 0.87469(16) 0.20299(16) 0.0137(4) Uani d 1
C C30 0.18517(18) 0.80731(16) 0.11135(16) 0.0140(4) Uani d 1
C C31 0.18131(19) 0.83302(17) 0.02395(17) 0.0165(4) Uani d 1
H H31 0.2096 0.7903 -0.0379 0.020 Uiso calc 1
C C32 0.1367(2) 0.92036(17) 0.02572(17) 0.0177(4) Uani d 1
H H32 0.1346 0.9369 -0.0347 0.021 Uiso calc 1
C C33 0.0950(2) 0.98361(17) 0.11573(17) 0.0185(4) Uani d 1
H H33 0.0626 1.0421 0.1161 0.022 Uiso calc 1
C C34 0.10072(19) 0.96140(17) 0.20476(16) 0.0163(4) Uani d 1
H H34 0.0729 1.0047 0.2665 0.020 Uiso calc 1
C C35 0.2304(2) 0.60755(16) -0.04120(17) 0.0161(4) Uani d 1
C C36 0.3411(2) 0.62954(18) -0.08591(19) 0.0230(5) Uani d 1
H H36 0.4187 0.6821 -0.0428 0.028 Uiso calc 1
C C37 0.3381(2) 0.5748(2) -0.19308(19) 0.0251(5) Uani d 1
H H37 0.4135 0.5906 -0.2235 0.030 Uiso calc 1
C C38 0.2256(2) 0.49665(19) -0.25669(18) 0.0241(5) Uani d 1
H H38 0.2239 0.4594 -0.3303 0.029 Uiso calc 1
C C39 0.1154(2) 0.47333(18) -0.21178(18) 0.0223(5) Uani d 1
H H39 0.0386 0.4195 -0.2548 0.027 Uiso calc 1
C C40 0.1176(2) 0.52865(17) -0.10406(17) 0.0181(4) Uani d 1
H H40 0.0423 0.5126 -0.0735 0.022 Uiso calc 1

loop_
_atom_site_aniso_label
_atom_site_aniso_U_11
_atom_site_aniso_U_22
_atom_site_aniso_U_33
_atom_site_aniso_U_12
_atom_site_aniso_U_13
_atom_site_aniso_U_23
Se1 0.02619(14) 0.02673(14) 0.01324(14) 0.01777(10) 0.00654(10) 0.00845(10)
O1 0.0129(7) 0.0239(7) 0.0216(8) 0.0041(6) 0.0051(6) 0.0134(6)
N1 0.0133(8) 0.0166(8) 0.0119(8) 0.0052(6) 0.0047(6) 0.0069(6)
N2 0.0119(8) 0.0250(9) 0.0134(9) 0.0061(7) 0.0033(6) 0.0092(7)
N3 0.0154(8) 0.0227(8) 0.0124(8) 0.0073(7) 0.0060(7) 0.0099(7)
C1 0.0118(9) 0.0176(9) 0.0112(9) 0.0034(7) 0.0028(7) 0.0070(8)
C2 0.0222(10) 0.0174(9) 0.0135(10) 0.0061(8) 0.0079(8) 0.0056(8)
C3 0.0247(10) 0.0231(10) 0.0137(10) 0.0074(8) 0.0067(8) 0.0067(8)
C4 0.0268(11) 0.0272(11) 0.0161(11) 0.0057(9) 0.0043(9) 0.0116(9)
C5 0.0261(11) 0.0217(10) 0.0180(11) 0.0060(8) 0.0039(9) 0.0125(9)
C6 0.0203(10) 0.0167(9) 0.0146(10) 0.0072(8) 0.0049(8) 0.0077(8)
C7 0.0141(9) 0.0132(8) 0.0115(9) 0.0044(7) 0.0042(7) 0.0040(7)
C8 0.0125(8) 0.0167(9) 0.0120(9) 0.0044(7) 0.0040(7) 0.0075(7)
C9 0.0137(9) 0.0145(8) 0.0137(10) 0.0034(7) 0.0046(7) 0.0072(7)
C10 0.0154(9) 0.0147(9) 0.0154(10) 0.0056(7) 0.0062(8) 0.0078(7)
C11 0.0217(10) 0.0199(10) 0.0150(10) 0.0080(8) 0.0099(8) 0.0083(8)
C12 0.0266(11) 0.0186(9) 0.0142(10) 0.0065(8) 0.0053(8) 0.0091(8)
C13 0.0240(10) 0.0193(9) 0.0201(11) 0.0121(8) 0.0066(9) 0.0109(8)
C14 0.0195(10) 0.0189(9) 0.0152(10) 0.0077(8) 0.0070(8) 0.0083(8)
C15 0.0202(10) 0.0164(9) 0.0163(10) 0.0087(8) 0.0047(8) 0.0082(8)
C16 0.0198(10) 0.0245(10) 0.0198(11) 0.0067(8) 0.0079(9) 0.0078(9)
C17 0.0369(13) 0.0317(12) 0.0225(12) 0.0165(10) 0.0149(10) 0.0142(10)
C18 0.0481(15) 0.0245(11) 0.0135(11) 0.0198(11) -0.0015(10) 0.0030(9)
C19 0.0266(12) 0.0167(10) 0.0354(14) 0.0042(9) -0.0078(10) 0.0046(10)
C20 0.0185(10) 0.0212(10) 0.0304(13) 0.0056(8) 0.0072(9) 0.0114(9)
Se2 0.02069(13) 0.01657(13) 0.01253(14) 0.00764(9) 0.00494(9) 0.00664(9)
O2 0.0158(7) 0.0399(9) 0.0138(7) 0.0139(6) 0.0063(6) 0.0106(6)
N4 0.0128(7) 0.0188(8) 0.0128(8) 0.0072(6) 0.0065(6) 0.0082(7)
N5 0.0136(8) 0.0296(9) 0.0116(8) 0.0088(7) 0.0044(7) 0.0108(7)
N6 0.0157(8) 0.0265(9) 0.0144(9) 0.0100(7) 0.0071(7) 0.0107(7)
C21 0.0138(9) 0.0221(10) 0.0121(9) 0.0062(8) 0.0054(7) 0.0075(8)
C22 0.0174(9) 0.0208(10) 0.0131(10) 0.0049(8) 0.0049(8) 0.0068(8)
C23 0.0222(10) 0.0280(11) 0.0116(10) 0.0085(9) 0.0040(8) 0.0077(8)
C24 0.0339(13) 0.0313(12) 0.0201(12) 0.0079(10) 0.0066(10) 0.0167(10)
C25 0.0413(14) 0.0263(11) 0.0189(12) -0.0009(10) 0.0073(11) 0.0117(9)
C26 0.0294(11) 0.0206(10) 0.0144(10) -0.0005(9) 0.0036(9) 0.0058(8)
C27 0.0148(9) 0.0177(9) 0.0112(9) 0.0055(7) 0.0055(7) 0.0060(7)
C28 0.0136(9) 0.0219(9) 0.0115(9) 0.0068(7) 0.0069(7) 0.0088(8)
C29 0.0101(8) 0.0186(9) 0.0138(10) 0.0033(7) 0.0047(7) 0.0080(8)
C30 0.0109(8) 0.0159(9) 0.0139(10) 0.0022(7) 0.0029(7) 0.0058(8)
C31 0.0158(9) 0.0208(10) 0.0143(10) 0.0048(8) 0.0065(8) 0.0085(8)
C32 0.0181(10) 0.0236(10) 0.0148(10) 0.0056(8) 0.0047(8) 0.0114(8)
C33 0.0200(10) 0.0240(10) 0.0176(10) 0.0112(8) 0.0054(8) 0.0115(8)
C34 0.0160(9) 0.0203(9) 0.0146(10) 0.0080(8) 0.0054(8) 0.0070(8)
C35 0.0199(10) 0.0151(9) 0.0151(10) 0.0072(8) 0.0058(8) 0.0065(8)
C36 0.0206(10) 0.0231(10) 0.0240(12) 0.0057(8) 0.0096(9) 0.0078(9)
C37 0.0221(11) 0.0336(12) 0.0230(12) 0.0103(9) 0.0127(9) 0.0123(10)
C38 0.0309(12) 0.0294(11) 0.0133(10) 0.0136(10) 0.0085(9) 0.0063(9)
C39 0.0242(11) 0.0222(10) 0.0184(11) 0.0066(9) 0.0037(9) 0.0061(9)
C40 0.0180(10) 0.0199(10) 0.0166(10) 0.0046(8) 0.0046(8) 0.0080(8)

loop_
_atom_type_symbol
_atom_type_description
_atom_type_scat_dispersion_real
_atom_type_scat_dispersion_imag
_atom_type_scat_source
C C 0.0181 0.0091 'International Tables Vol C Tables 4.2.6.8 and 6.1.1.4'
H H 0.0000 0.0000 'International Tables Vol C Tables 4.2.6.8 and 6.1.1.4'
N N 0.0311 0.0180 'International Tables Vol C Tables 4.2.6.8 and 6.1.1.4'
O O 0.0492 0.0322 'International Tables Vol C Tables 4.2.6.8 and 6.1.1.4'
Se Se -0.7943 1.1372 'International Tables Vol C Tables 4.2.6.8 and 6.1.1.4'

loop_
_geom_angle_atom_site_label_1
_geom_angle_atom_site_label_2
_geom_angle_atom_site_label_3
_geom_angle
C15 Se1 C10 95.64(9)
C1 O1 H1O 109.5
N2 N1 C8 110.56(16)
N2 N1 C9 120.58(16)
C8 N1 C9 128.83(17)
N3 N2 N1 107.20(16)
N2 N3 C7 109.58(17)
O1 C1 C7 110.33(16)
O1 C1 C6 105.90(16)
C7 C1 C6 109.86(16)
O1 C1 C2 110.90(16)
C7 C1 C2 109.18(16)
C6 C1 C2 110.64(17)
C3 C2 C1 112.56(17)
C3 C2 H2A 109.1
C1 C2 H2A 109.1
C3 C2 H2B 109.1
C1 C2 H2B 109.1
H2A C2 H2B 107.8
C4 C3 C2 111.17(17)
C4 C3 H3A 109.4
C2 C3 H3A 109.4
C4 C3 H3B 109.4
C2 C3 H3B 109.4
H3A C3 H3B 108.0
C3 C4 C5 110.64(19)
C3 C4 H4A 109.5
C5 C4 H4A 109.5
C3 C4 H4B 109.5
C5 C4 H4B 109.5
H4A C4 H4B 108.1
C6 C5 C4 110.60(18)
C6 C5 H5A 109.5
C4 C5 H5A 109.5
C6 C5 H5B 109.5
C4 C5 H5B 109.5
H5A C5 H5B 108.1
C5 C6 C1 112.04(16)
C5 C6 H6A 109.2
C1 C6 H6A 109.2
C5 C6 H6B 109.2
C1 C6 H6B 109.2
H6A C6 H6B 107.9
N3 C7 C8 108.03(18)
N3 C7 C1 122.24(18)
C8 C7 C1 129.71(18)
N1 C8 C7 104.62(17)
N1 C8 H8 127.7
C7 C8 H8 127.7
C14 C9 C10 121.08(19)
C14 C9 N1 118.83(17)
C10 C9 N1 120.09(18)
C11 C10 C9 118.36(19)
C11 C10 Se1 120.90(15)
C9 C10 Se1 120.62(16)
C12 C11 C10 120.68(19)
C12 C11 H11 119.7
C10 C11 H11 119.7
C11 C12 C13 120.2(2)
C11 C12 H12 119.9
C13 C12 H12 119.9
C14 C13 C12 119.8(2)
C14 C13 H13 120.1
C12 C13 H13 120.1
C13 C14 C9 119.76(19)
C13 C14 H14 120.1
C9 C14 H14 120.1
C20 C15 C16 119.4(2)
C20 C15 Se1 120.11(16)
C16 C15 Se1 120.51(16)
C17 C16 C15 119.9(2)
C17 C16 H16 120.1
C15 C16 H16 120.1
C18 C17 C16 120.7(2)
C18 C17 H17 119.6
C16 C17 H17 119.6
C17 C18 C19 119.3(2)
C17 C18 H18 120.3
C19 C18 H18 120.3
C20 C19 C18 120.6(2)
C20 C19 H19 119.7
C18 C19 H19 119.7
C19 C20 C15 120.1(2)
C19 C20 H20 119.9
C15 C20 H20 119.9
C35 Se2 C30 98.68(9)
C21 O2 H2O 109.5
N5 N4 C28 110.57(17)
N5 N4 C29 119.73(16)
C28 N4 C29 129.65(17)
N6 N5 N4 107.29(16)
N5 N6 C27 109.59(17)
O2 C21 C27 110.34(17)
O2 C21 C22 105.70(16)
C27 C21 C22 110.48(16)
O2 C21 C26 111.10(17)
C27 C21 C26 108.70(16)
C22 C21 C26 110.50(18)
C23 C22 C21 112.61(17)
C23 C22 H22A 109.1
C21 C22 H22A 109.1
C23 C22 H22B 109.1
C21 C22 H22B 109.1
H22A C22 H22B 107.8
C24 C23 C22 111.29(17)
C24 C23 H23A 109.4
C22 C23 H23A 109.4
C24 C23 H23B 109.4
C22 C23 H23B 109.4
H23A C23 H23B 108.0
C23 C24 C25 110.2(2)
C23 C24 H24A 109.6
C25 C24 H24A 109.6
C23 C24 H24B 109.6
C25 C24 H24B 109.6
H24A C24 H24B 108.1
C26 C25 C24 110.7(2)
C26 C25 H25A 109.5
C24 C25 H25A 109.5
C26 C25 H25B 109.5
C24 C25 H25B 109.5
H25A C25 H25B 108.1
C25 C26 C21 112.70(18)
C25 C26 H26A 109.1
C21 C26 H26A 109.1
C25 C26 H26B 109.1
C21 C26 H26B 109.1
H26A C26 H26B 107.8
N6 C27 C28 107.76(17)
N6 C27 C21 121.25(18)
C28 C27 C21 130.79(18)
N4 C28 C27 104.77(17)
N4 C28 H28 127.6
C27 C28 H28 127.6
C34 C29 C30 121.17(19)
C34 C29 N4 118.11(17)
C30 C29 N4 120.71(18)
C31 C30 C29 118.17(19)
C31 C30 Se2 121.99(15)
C29 C30 Se2 119.83(16)
C30 C31 C32 120.90(19)
C30 C31 H31 119.5
C32 C31 H31 119.5
C31 C32 C33 120.2(2)
C31 C32 H32 119.9
C33 C32 H32 119.9
C34 C33 C32 120.1(2)
C34 C33 H33 120.0
C32 C33 H33 120.0
C33 C34 C29 119.39(18)
C33 C34 H34 120.3
C29 C34 H34 120.3
C36 C35 C40 119.97(19)
C36 C35 Se2 119.49(16)
C40 C35 Se2 120.46(15)
C37 C36 C35 119.9(2)
C37 C36 H36 120.1
C35 C36 H36 120.1
C36 C37 C38 120.6(2)
C36 C37 H37 119.7
C38 C37 H37 119.7
C37 C38 C39 119.6(2)
C37 C38 H38 120.2
C39 C38 H38 120.2
C38 C39 C40 120.1(2)
C38 C39 H39 119.9
C40 C39 H39 119.9
C39 C40 C35 119.8(2)
C39 C40 H40 120.1
C35 C40 H40 120.1

loop_
_geom_bond_atom_site_label_1
_geom_bond_atom_site_label_2
_geom_bond_distance
Se1 C15 1.920(2)
Se1 C10 1.929(2)
O1 C1 1.429(2)
O1 H1O 0.8400
N1 N2 1.352(2)
N1 C8 1.361(2)
N1 C9 1.422(3)
N2 N3 1.305(3)
N3 C7 1.367(3)
C1 C7 1.506(3)
C1 C6 1.532(3)
C1 C2 1.535(3)
C2 C3 1.532(3)
C2 H2A 0.9900
C2 H2B 0.9900
C3 C4 1.528(3)
C3 H3A 0.9900
C3 H3B 0.9900
C4 C5 1.534(3)
C4 H4A 0.9900
C4 H4B 0.9900
C5 C6 1.526(3)
C5 H5A 0.9900
C5 H5B 0.9900
C6 H6A 0.9900
C6 H6B 0.9900
C7 C8 1.372(3)
C8 H8 0.9500
C9 C14 1.390(3)
C9 C10 1.398(3)
C10 C11 1.392(3)
C11 C12 1.383(3)
C11 H11 0.9500
C12 C13 1.397(3)
C12 H12 0.9500
C13 C14 1.379(3)
C13 H13 0.9500
C14 H14 0.9500
C15 C20 1.391(3)
C15 C16 1.391(3)
C16 C17 1.387(3)
C16 H16 0.9500
C17 C18 1.379(4)
C17 H17 0.9500
C18 C19 1.386(4)
C18 H18 0.9500
C19 C20 1.382(4)
C19 H19 0.9500
C20 H20 0.9500
Se2 C35 1.927(2)
Se2 C30 1.934(2)
O2 C21 1.435(2)
O2 H2O 0.8400
N4 N5 1.351(2)
N4 C28 1.361(2)
N4 C29 1.421(3)
N5 N6 1.305(3)
N6 C27 1.372(3)
C21 C27 1.505(3)
C21 C22 1.533(3)
C21 C26 1.539(3)
C22 C23 1.527(3)
C22 H22A 0.9900
C22 H22B 0.9900
C23 C24 1.521(3)
C23 H23A 0.9900
C23 H23B 0.9900
C24 C25 1.531(3)
C24 H24A 0.9900
C24 H24B 0.9900
C25 C26 1.531(3)
C25 H25A 0.9900
C25 H25B 0.9900
C26 H26A 0.9900
C26 H26B 0.9900
C27 C28 1.373(3)
C28 H28 0.9500
C29 C34 1.396(3)
C29 C30 1.404(3)
C30 C31 1.389(3)
C31 C32 1.390(3)
C31 H31 0.9500
C32 C33 1.391(3)
C32 H32 0.9500
C33 C34 1.384(3)
C33 H33 0.9500
C34 H34 0.9500
C35 C36 1.392(3)
C35 C40 1.393(3)
C36 C37 1.382(3)
C36 H36 0.9500
C37 C38 1.390(3)
C37 H37 0.9500
C38 C39 1.391(3)
C38 H38 0.9500
C39 C40 1.391(3)
C39 H39 0.9500
C40 H40 0.9500

loop_
_geom_hbond_atom_site_label_D
_geom_hbond_atom_site_label_H
_geom_hbond_atom_site_label_A
_geom_hbond_site_symmetry_A
_geom_hbond_distance_DH
_geom_hbond_distance_HA
_geom_hbond_distance_DA
_geom_hbond_angle_DHA
C8 H8 N5 . 0.95 2.32 3.229(3) 159
C18 H18 O1 2_665 0.95 2.46 3.304(3) 148
C28 H28 N2 1_455 0.95 2.37 3.262(3) 157
C34 H34 O2 2_576 0.95 2.54 3.488(3) 173

loop_
_geom_torsion_atom_site_label_1
_geom_torsion_atom_site_label_2
_geom_torsion_atom_site_label_3
_geom_torsion_atom_site_label_4
_geom_torsion
C8 N1 N2 N3 0.6(2)
C9 N1 N2 N3 178.54(16)
N1 N2 N3 C7 -0.3(2)
O1 C1 C2 C3 64.5(2)
C7 C1 C2 C3 -173.77(17)
C6 C1 C2 C3 -52.7(2)
C1 C2 C3 C4 54.3(2)
C2 C3 C4 C5 -56.0(2)
C3 C4 C5 C6 57.4(2)
C4 C5 C6 C1 -56.9(2)
O1 C1 C6 C5 -66.1(2)
C7 C1 C6 C5 174.77(16)
C2 C1 C6 C5 54.2(2)
N2 N3 C7 C8 0.0(2)
N2 N3 C7 C1 -178.91(17)
O1 C1 C7 N3 -167.04(17)
C6 C1 C7 N3 -50.6(2)
C2 C1 C7 N3 70.8(2)
O1 C1 C7 C8 14.3(3)
C6 C1 C7 C8 130.7(2)
C2 C1 C7 C8 -107.8(2)
N2 N1 C8 C7 -0.5(2)
C9 N1 C8 C7 -178.31(17)
N3 C7 C8 N1 0.3(2)
C1 C7 C8 N1 179.13(18)
N2 N1 C9 C14 -138.21(19)
C8 N1 C9 C14 39.4(3)
N2 N1 C9 C10 42.2(3)
C8 N1 C9 C10 -140.3(2)
C14 C9 C10 C11 3.6(3)
N1 C9 C10 C11 -176.80(17)
C14 C9 C10 Se1 -172.58(15)
N1 C9 C10 Se1 7.0(3)
C9 C10 C11 C12 -3.4(3)
Se1 C10 C11 C12 172.75(16)
C10 C11 C12 C13 0.8(3)
C11 C12 C13 C14 1.7(3)
C12 C13 C14 C9 -1.5(3)
C10 C9 C14 C13 -1.2(3)
N1 C9 C14 C13 179.22(18)
C20 C15 C16 C17 -0.3(3)
Se1 C15 C16 C17 178.92(18)
C15 C16 C17 C18 0.4(4)
C16 C17 C18 C19 0.2(4)
C17 C18 C19 C20 -1.0(4)
C18 C19 C20 C15 1.1(4)
C16 C15 C20 C19 -0.4(3)
Se1 C15 C20 C19 -179.68(18)
C28 N4 N5 N6 1.1(2)
C29 N4 N5 N6 178.85(17)
N4 N5 N6 C27 -1.0(2)
O2 C21 C22 C23 68.3(2)
C27 C21 C22 C23 -172.32(17)
C26 C21 C22 C23 -52.0(2)
C21 C22 C23 C24 55.7(2)
C22 C23 C24 C25 -57.6(2)
C23 C24 C25 C26 57.4(3)
C24 C25 C26 C21 -55.4(3)
O2 C21 C26 C25 -64.8(2)
C27 C21 C26 C25 173.55(19)
C22 C21 C26 C25 52.2(2)
N5 N6 C27 C28 0.5(2)
N5 N6 C27 C21 175.98(18)
O2 C21 C27 N6 165.99(17)
C22 C21 C27 N6 49.5(2)
C26 C21 C27 N6 -71.9(2)
O2 C21 C27 C28 -19.7(3)
C22 C21 C27 C28 -136.3(2)
C26 C21 C27 C28 102.3(2)
N5 N4 C28 C27 -0.8(2)
C29 N4 C28 C27 -178.21(18)
N6 C27 C28 N4 0.2(2)
C21 C27 C28 N4 -174.70(19)
N5 N4 C29 C34 -134.48(19)
C28 N4 C29 C34 42.7(3)
N5 N4 C29 C30 45.7(3)
C28 N4 C29 C30 -137.1(2)
C34 C29 C30 C31 3.7(3)
N4 C29 C30 C31 -176.53(17)
C34 C29 C30 Se2 -175.30(15)
N4 C29 C30 Se2 4.5(2)
C29 C30 C31 C32 -2.6(3)
Se2 C30 C31 C32 176.40(15)
C30 C31 C32 C33 0.0(3)
C31 C32 C33 C34 1.5(3)
C32 C33 C34 C29 -0.4(3)
C30 C29 C34 C33 -2.2(3)
N4 C29 C34 C33 177.99(18)
C40 C35 C36 C37 1.4(3)
Se2 C35 C36 C37 178.26(18)
C35 C36 C37 C38 -0.8(4)
C36 C37 C38 C39 -0.2(4)
C37 C38 C39 C40 0.6(4)
C38 C39 C40 C35 0.0(3)
C36 C35 C40 C39 -1.1(3)
Se2 C35 C40 C39 -177.84(17)
